data_4346931
loop_
_publ_author_name
'He, Xingxiang'
'Liu, Ying'
'Lv, Yun'
'Dong, Yayu'
'Hu, Gonghao'
'Zhou, Shuai'
'Xu, Yan'

_publ_section_title
;
 L- and D-[LnZn(IN)3(C2H4O2)]n (Ln = Eu, Sm, and Gd): Chiral
 Enantiomerically 3D 3d-4f Coordination Polymers Constructed by
 Interesting Butterfly-like Building Units and -[Ln-O-Zn]n- Helices.
;
_journal_issue 5
_journal_name_full 'Inorganic chemistry'
_journal_page_first 2048
_journal_page_last 2054
_journal_paper_doi 10.1021/acs.inorgchem.5b02372
_journal_volume 55
_journal_year 2016
_chemical_formula_sum 'C20 H16 N3 O8 Sm Zn'
_chemical_formula_weight 642.08
_space_group_crystal_system hexagonal
_space_group_IT_number 178
_space_group_name_Hall 'P 61 2 (0 0 5)'
_space_group_name_H-M_alt 'P 61 2 2'
_atom_sites_solution_hydrogens geom
_audit_creation_method SHELXL-2014/7
_cell_angle_alpha 90
_cell_angle_beta 90
_cell_angle_gamma 120
_cell_formula_units_Z 6
_cell_length_a 11.3407(14)
_cell_length_b 11.3407(14)
_cell_length_c 27.565(7)
_cell_measurement_reflns_used 3473
_cell_measurement_temperature 296(2)
_cell_measurement_theta_max 22.08
_cell_measurement_theta_min 2.20
_cell_volume 3070.2(9)
_computing_cell_refinement 'SAINT (Bruker, 2005)'
_computing_data_collection 'APEX2 (Bruker, 2005)'
_computing_data_reduction SAINT
_computing_molecular_graphics SHELXTL
_computing_publication_material SHELXTL
_computing_structure_refinement 'SHELXL-2014/7 (Sheldrick, 2014)'
_diffrn_ambient_temperature 296(2)
_diffrn_measured_fraction_theta_full 1.000
_diffrn_measured_fraction_theta_max 1.000
_diffrn_measurement_device_type 'Bruker Apex2 CCD'
_diffrn_measurement_method '\w scans'
_diffrn_radiation_type MoK\a
_diffrn_radiation_wavelength 0.71073
_diffrn_reflns_av_R_equivalents 0.0748
_diffrn_reflns_av_unetI/netI 0.0352
_diffrn_reflns_Laue_measured_fraction_full 1.000
_diffrn_reflns_Laue_measured_fraction_max 1.000
_diffrn_reflns_limit_h_max 13
_diffrn_reflns_limit_h_min -13
_diffrn_reflns_limit_k_max 13
_diffrn_reflns_limit_k_min -13
_diffrn_reflns_limit_l_max 33
_diffrn_reflns_limit_l_min -33
_diffrn_reflns_number 22443
_diffrn_reflns_point_group_measured_fraction_full 1.000
_diffrn_reflns_point_group_measured_fraction_max 1.000
_diffrn_reflns_theta_full 25.242
_diffrn_reflns_theta_max 25.498
_diffrn_reflns_theta_min 2.074
_exptl_absorpt_coefficient_mu 4.069
_exptl_absorpt_correction_T_max 0.657
_exptl_absorpt_correction_T_min 0.594
_exptl_absorpt_correction_type multi-scan
_exptl_absorpt_process_details '(SADABS; Sheldrick, 2003)'
_exptl_crystal_colour Colorless
_exptl_crystal_density_diffrn 2.084
_exptl_crystal_description Block
_exptl_crystal_F_000 1878
_exptl_crystal_size_max 0.120
_exptl_crystal_size_mid 0.120
_exptl_crystal_size_min 0.100
_refine_diff_density_max 0.250
_refine_diff_density_min -0.766
_refine_diff_density_rms 0.080
_refine_ls_abs_structure_details
;
 Flack x determined using 615 quotients [(I+)-(I-)]/[(I+)+(I-)]
 (Parsons, Flack and Wagner, Acta Cryst. B69 (2013) 249-259).
;
_refine_ls_abs_structure_Flack -0.011(14)
_refine_ls_extinction_method none
_refine_ls_goodness_of_fit_ref 0.877
_refine_ls_hydrogen_treatment constr
_refine_ls_matrix_type full
_refine_ls_number_parameters 152
_refine_ls_number_reflns 1913
_refine_ls_number_restraints 0
_refine_ls_restrained_S_all 0.877
_refine_ls_R_factor_all 0.0304
_refine_ls_R_factor_gt 0.0249
_refine_ls_shift/su_max 0.001
_refine_ls_shift/su_mean 0.000
_refine_ls_structure_factor_coef Fsqd
_refine_ls_weighting_details 'w=1/[\s^2^(Fo^2^)+(0.0435P)^2^+3.5388P] where P=(Fo^2^+2Fc^2^)/3'
_refine_ls_weighting_scheme calc
_refine_ls_wR_factor_gt 0.0603
_refine_ls_wR_factor_ref 0.0626
_reflns_Friedel_coverage 0.584
_reflns_Friedel_fraction_full 1.000
_reflns_Friedel_fraction_max 1.000
_reflns_number_gt 1734
_reflns_number_total 1913
_reflns_threshold_expression 'I > 2\s(I)'
_cod_data_source_file ic5b02372_si_006.cif
_cod_data_source_block 5
_cod_original_cell_volume 3070.2(11)
_cod_original_sg_symbol_Hall 'P 61 2 (0 0 -1)'
_cod_database_code 4346931
_shelx_shelxl_version_number 2014/7
_shelx_space_group_comment
;
The symmetry employed for this shelxl refinement is uniquely defined
by the following loop, which should always be used as a source of
symmetry information in preference to the above space-group names.
They are only intended as comments.
;
_shelx_estimated_absorpt_t_min 0.641
_shelx_estimated_absorpt_t_max 0.686

loop_
_space_group_symop_operation_xyz
'x, y, z'
'-y, x-y, z+1/3'
'-x+y, -x, z+2/3'
'-x, -y, z+1/2'
'y, -x+y, z+5/6'
'x-y, x, z+1/6'
'y, x, -z+1/3'
'x-y, -y, -z'
'-x, -x+y, -z+2/3'
'-y, -x, -z+5/6'
'-x+y, y, -z+1/2'
'x, x-y, -z+1/6'

loop_
_atom_site_label
_atom_site_type_symbol
_atom_site_fract_x
_atom_site_fract_y
_atom_site_fract_z
_atom_site_U_iso_or_equiv
_atom_site_adp_type
_atom_site_occupancy
_atom_site_site_symmetry_order
_atom_site_calc_flag
_atom_site_refinement_flags_posn
_atom_site_refinement_flags_adp
_atom_site_refinement_flags_occupancy
Sm1 Sm 0.83090(4) 0.0000 0.0000 0.01547(13) Uani 1 2 d S T P
Zn1 Zn 0.53986(12) -0.23007(6) 0.0833 0.0249(3) Uani 1 2 d S T P
O1 O 0.1394(5) -0.7037(5) -0.09522(15) 0.0295(11) Uani 1 1 d . . .
O2 O -0.0188(5) -0.7831(5) -0.03728(16) 0.0299(12) Uani 1 1 d . . .
O3 O 1.0319(5) 0.0553(5) 0.04668(17) 0.0423(15) Uani 1 1 d . . .
O4 O 0.6036(5) -0.1039(5) 0.03148(15) 0.0231(10) Uani 1 1 d . . .
N1 N 0.3926(6) -0.4053(6) 0.04374(18) 0.0293(14) Uani 1 1 d . . .
N2 N 1.5295(12) 0.2648(6) 0.0833 0.074(4) Uani 1 2 d S T P
C1 C 0.4211(8) -0.4126(9) -0.0024(3) 0.047(2) Uani 1 1 d . . .
H1A H 0.5060 -0.3486 -0.0145 0.057 Uiso 1 1 calc R U .
C2 C 0.3293(9) -0.5118(9) -0.0332(3) 0.046(2) Uani 1 1 d . . .
H2A H 0.3550 -0.5150 -0.0650 0.055 Uiso 1 1 calc R U .
C3 C 0.2017(7) -0.6054(6) -0.0182(2) 0.0231(15) Uani 1 1 d . . .
C4 C 0.1717(8) -0.5989(7) 0.0305(2) 0.0272(16) Uani 1 1 d . . .
H4A H 0.0870 -0.6610 0.0433 0.033 Uiso 1 1 calc R U .
C5 C 0.2686(9) -0.5002(7) 0.0590(3) 0.034(2) Uani 1 1 d . . .
H5A H 0.2474 -0.4982 0.0915 0.041 Uiso 1 1 calc R U .
C6 C 0.0993(6) -0.7069(7) -0.0529(2) 0.0216(15) Uani 1 1 d . . .
C7 C 1.0865(9) 0.0432(5) 0.0833 0.027(2) Uani 1 2 d S T P
C8 C 1.2442(9) 0.1221(5) 0.0833 0.029(2) Uani 1 2 d S T P
C9 C 1.3162(8) 0.1854(10) 0.0421(3) 0.045(2) Uani 1 1 d . . .
H9A H 1.2708 0.1795 0.0133 0.054 Uiso 1 1 calc R U .
C10 C 1.4570(10) 0.2580(10) 0.0438(4) 0.058(3) Uani 1 1 d . . .
H10A H 1.5041 0.3047 0.0162 0.069 Uiso 1 1 calc R U .
C11 C 0.5306(9) -0.0354(11) 0.0222(4) 0.063(3) Uani 1 1 d . . .
H11A H 0.4339 -0.1012 0.0221 0.076 Uiso 1 1 calc R U .
H11B H 0.5477 0.0286 0.0483 0.076 Uiso 1 1 calc R U .

loop_
_atom_site_aniso_label
_atom_site_aniso_U_11
_atom_site_aniso_U_22
_atom_site_aniso_U_33
_atom_site_aniso_U_23
_atom_site_aniso_U_13
_atom_site_aniso_U_12
Sm1 0.01731(19) 0.0156(2) 0.0130(2) -0.0001(2) -0.00004(10) 0.00778(12)
Zn1 0.0281(7) 0.0273(5) 0.0195(5) 0.0025(4) 0.000 0.0140(3)
O1 0.026(3) 0.034(3) 0.018(2) -0.006(2) -0.006(2) 0.007(2)
O2 0.024(3) 0.025(3) 0.026(2) 0.001(2) -0.003(2) 0.001(2)
O3 0.028(3) 0.067(4) 0.033(3) 0.003(2) -0.008(2) 0.024(3)
O4 0.022(2) 0.022(3) 0.025(2) 0.006(2) 0.003(2) 0.010(2)
N1 0.022(3) 0.030(3) 0.022(3) -0.007(3) -0.003(3) 0.003(3)
N2 0.037(7) 0.088(8) 0.081(9) -0.020(8) 0.000 0.018(3)
C1 0.029(4) 0.047(5) 0.027(4) -0.017(4) 0.004(4) -0.010(3)
C2 0.029(5) 0.050(6) 0.028(4) -0.012(4) 0.011(4) -0.004(4)
C3 0.027(4) 0.021(3) 0.018(3) 0.002(3) -0.003(3) 0.009(3)
C4 0.021(3) 0.029(4) 0.019(3) 0.000(3) 0.002(3) 0.002(3)
C5 0.039(5) 0.031(4) 0.018(4) -0.004(3) -0.001(3) 0.007(4)
C6 0.020(3) 0.020(3) 0.021(3) -0.005(3) -0.006(3) 0.007(3)
C7 0.018(5) 0.029(4) 0.030(5) -0.005(4) 0.000 0.009(3)
C8 0.013(5) 0.037(5) 0.030(5) 0.009(4) 0.000 0.007(2)
C9 0.039(5) 0.060(6) 0.032(4) 0.004(4) 0.005(4) 0.021(5)
C10 0.042(6) 0.061(7) 0.054(6) 0.007(5) 0.016(5) 0.013(5)
C11 0.041(5) 0.082(8) 0.083(7) 0.053(6) 0.024(5) 0.044(6)

loop_
_atom_type_symbol
_atom_type_description
_atom_type_scat_dispersion_real
_atom_type_scat_dispersion_imag
_atom_type_scat_source
C C 0.0033 0.0016 'International Tables Vol C Tables 4.2.6.8 and 6.1.1.4'
H H 0.0000 0.0000 'International Tables Vol C Tables 4.2.6.8 and 6.1.1.4'
N N 0.0061 0.0033 'International Tables Vol C Tables 4.2.6.8 and 6.1.1.4'
O O 0.0106 0.0060 'International Tables Vol C Tables 4.2.6.8 and 6.1.1.4'
Zn Zn 0.2839 1.4301 'International Tables Vol C Tables 4.2.6.8 and 6.1.1.4'
Sm Sm -0.1638 3.4418 'International Tables Vol C Tables 4.2.6.8 and 6.1.1.4'

loop_
_geom_angle_atom_site_label_1
_geom_angle_atom_site_label_2
_geom_angle_atom_site_label_3
_geom_angle
_geom_angle_site_symmetry_1
_geom_angle_site_symmetry_3
O4 Sm1 O4 67.9(2) . 8
O4 Sm1 O3 140.64(17) . 8
O4 Sm1 O3 125.37(16) 8 8
O4 Sm1 O3 125.37(16) . .
O4 Sm1 O3 140.64(17) 8 .
O3 Sm1 O3 70.8(3) 8 .
O4 Sm1 O2 133.88(17) . 1_665
O4 Sm1 O2 68.46(16) 8 1_665
O3 Sm1 O2 79.14(17) 8 1_665
O3 Sm1 O2 82.42(17) . 1_665
O4 Sm1 O2 68.46(16) . 8_545
O4 Sm1 O2 133.88(17) 8 8_545
O3 Sm1 O2 82.42(17) 8 8_545
O3 Sm1 O2 79.13(17) . 8_545
O2 Sm1 O2 157.3(2) 1_665 8_545
O4 Sm1 O1 80.49(16) . 10_554
O4 Sm1 O1 74.34(17) 8 10_554
O3 Sm1 O1 70.54(18) 8 10_554
O3 Sm1 O1 139.54(18) . 10_554
O2 Sm1 O1 101.56(15) 1_665 10_554
O2 Sm1 O1 84.42(16) 8_545 10_554
O4 Sm1 O1 74.34(17) . 6
O4 Sm1 O1 80.49(16) 8 6
O3 Sm1 O1 139.53(18) 8 6
O3 Sm1 O1 70.54(18) . 6
O2 Sm1 O1 84.42(16) 1_665 6
O2 Sm1 O1 101.56(15) 8_545 6
O1 Sm1 O1 149.6(2) 10_554 6
O4 Zn1 O4 141.4(3) . 12_545
O4 Zn1 N1 98.2(2) . .
O4 Zn1 N1 107.7(2) 12_545 .
O4 Zn1 N1 107.7(2) . 12_545
O4 Zn1 N1 98.2(2) 12_545 12_545
N1 Zn1 N1 95.3(3) . 12_545
C6 O1 Sm1 127.5(4) . 5_554
C6 O2 Sm1 144.7(5) . 1_445
C7 O3 Sm1 150.9(6) . .
C11 O4 Zn1 116.4(4) . .
C11 O4 Sm1 116.5(4) . .
Zn1 O4 Sm1 123.7(2) . .
C1 N1 C5 116.2(6) . .
C1 N1 Zn1 116.4(5) . .
C5 N1 Zn1 126.9(4) . .
C10 N2 C10 116.0(12) . 12_545
N1 C1 C2 122.2(7) . .
N1 C1 H1A 118.9 . .
C2 C1 H1A 118.9 . .
C3 C2 C1 121.6(7) . .
C3 C2 H2A 119.2 . .
C1 C2 H2A 119.2 . .
C2 C3 C4 116.3(6) . .
C2 C3 C6 121.0(6) . .
C4 C3 C6 122.6(6) . .
C5 C4 C3 118.7(7) . .
C5 C4 H4A 120.6 . .
C3 C4 H4A 120.6 . .
N1 C5 C4 124.8(6) . .
N1 C5 H5A 117.6 . .
C4 C5 H5A 117.6 . .
O1 C6 O2 126.2(6) . .
O1 C6 C3 116.4(6) . .
O2 C6 C3 117.3(6) . .
O3 C7 O3 128.2(10) . 12_545
O3 C7 C8 115.9(5) . .
O3 C7 C8 115.9(5) 12_545 .
C9 C8 C9 118.1(10) . 12_545
C9 C8 C7 121.0(5) . .
C9 C8 C7 121.0(5) 12_545 .
C8 C9 C10 119.3(8) . .
C8 C9 H9A 120.4 . .
C10 C9 H9A 120.4 . .
N2 C10 C9 123.6(9) . .
N2 C10 H10A 118.2 . .
C9 C10 H10A 118.2 . .
C11 C11 O4 113.1(6) 8 .
C11 C11 H11A 109.0 8 .
O4 C11 H11A 109.0 . .
C11 C11 H11B 109.0 8 .
O4 C11 H11B 109.0 . .
H11A C11 H11B 107.8 . .

loop_
_geom_bond_atom_site_label_1
_geom_bond_atom_site_label_2
_geom_bond_distance
_geom_bond_site_symmetry_2
Sm1 O4 2.398(5) .
Sm1 O4 2.398(5) 8
Sm1 O3 2.411(5) 8
Sm1 O3 2.411(5) .
Sm1 O2 2.412(5) 1_665
Sm1 O2 2.412(5) 8_545
Sm1 O1 2.485(4) 10_554
Sm1 O1 2.485(4) 6
Zn1 O4 1.891(4) .
Zn1 O4 1.891(4) 12_545
Zn1 N1 2.148(6) .
Zn1 N1 2.148(6) 12_545
O1 C6 1.245(8) .
O1 Sm1 2.485(4) 5_554
O2 C6 1.253(8) .
O2 Sm1 2.412(5) 1_445
O3 C7 1.228(6) .
O4 C11 1.413(9) .
N1 C1 1.326(8) .
N1 C5 1.341(10) .
N2 C10 1.343(12) .
N2 C10 1.343(12) 12_545
C1 C2 1.377(10) .
C1 H1A 0.9300 .
C2 C3 1.362(10) .
C2 H2A 0.9300 .
C3 C4 1.396(9) .
C3 C6 1.502(9) .
C4 C5 1.359(10) .
C4 H4A 0.9300 .
C5 H5A 0.9300 .
C7 O3 1.228(6) 12_545
C7 C8 1.549(12) .
C8 C9 1.375(9) .
C8 C9 1.375(9) 12_545
C9 C10 1.384(12) .
C9 H9A 0.9300 .
C10 H10A 0.9300 .
C11 C11 1.410(16) 8
C11 H11A 0.9700 .
C11 H11B 0.9700 .
